data_7060435
loop_
_publ_author_name
'Mannarsamy, Maruthupandi'
'Prabusankar, Ganesan'

_publ_section_title
;
 Rare proximity enforced copper hydrogen interactions in
 copper(i)-chalcogenones
;
_journal_issue 13
_journal_name_full 'New Journal of Chemistry'
_journal_page_first 5933
_journal_page_last 5938
_journal_paper_doi 10.1039/D1NJ00397F
_journal_volume 45
_journal_year 2021
_chemical_formula_moiety 'C44 H52 Cu N8 Se4, B F4'
_chemical_formula_sum 'C44 H52 B Cu F4 N8 Se4'
_chemical_formula_weight 1159.16
_space_group_crystal_system monoclinic
_space_group_IT_number 15
_space_group_name_Hall '-C 2yc'
_space_group_name_H-M_alt 'C 1 2/c 1'
_symmetry_Int_Tables_number 15
_atom_sites_solution_primary iterative
_audit_creation_date 2020-04-06
_audit_creation_method
;
Olex2 1.2
(compiled 2018.05.29 svn.r3508 for OlexSys, GUI svn.r5506)
;
_audit_update_record
;
2020-12-04 deposited with the CCDC.	2021-03-02 downloaded from the CCDC.
;
_cell_angle_alpha 90
_cell_angle_beta 91.9405(11)
_cell_angle_gamma 90
_cell_formula_units_Z 8
_cell_length_a 33.4425(4)
_cell_length_b 13.3162(2)
_cell_length_c 22.4856(3)
_cell_measurement_reflns_used 8505
_cell_measurement_temperature 293
_cell_measurement_theta_max 69.4480
_cell_measurement_theta_min 2.6440
_cell_volume 10007.7(2)
_computing_cell_refinement 'CrysAlisPro 1.171.39.46e (Rigaku OD, 2018)'
_computing_data_collection 'CrysAlisPro 1.171.39.46e (Rigaku OD, 2018)'
_computing_data_reduction 'CrysAlisPro 1.171.39.46e (Rigaku OD, 2018)'
_computing_molecular_graphics 'Olex2 (Dolomanov et al., 2009)'
_computing_publication_material 'Olex2 (Dolomanov et al., 2009)'
_computing_structure_refinement 'olex2.refine (Bourhis et al., 2015)'
_computing_structure_solution 'olex2.solve (Bourhis et al., 2015)'
_diffrn_ambient_temperature 293.0
_diffrn_detector 'CCD plate'
_diffrn_detector_area_resol_mean 16.1293
_diffrn_detector_type Eos
_diffrn_measured_fraction_theta_full 0.9206
_diffrn_measured_fraction_theta_max 0.9206
_diffrn_measurement_details
;
List of Runs (angles in degrees, time in seconds):

  # Type    Start    End  Width  t~exp~   \w     \q     \k     \f   Frames
#--------------------------------------------------------------------------
  1  \w     41.00  72.00   1.00    3.67    --    0.00  38.00 150.00   31
  2  \w    -37.00 -12.00   1.00    3.67    --    0.00 113.00-164.00   25
  3  \w    -18.00  26.00   1.00    3.67    --    0.00  38.00 150.00   44
  4  \w     34.00  84.00   1.00   14.71    --   54.00  57.00   0.00   50
  5  \w     33.00  76.00   1.00   14.71    --   54.00 -57.00 -30.00   43
  6  \w     39.00  65.00   1.00   14.71    --   54.00-125.00-180.00   26
  7  \w    -18.00  78.00   1.00   14.71    --   54.00 -38.00  60.00   96
  8  \w     10.00  98.00   1.00   14.71    --   54.00 -99.00-120.00   88
  9  \w     84.00 136.00   1.00   14.71    --  108.00 178.00  60.00   52
 10  \w     81.00 177.00   1.00   14.71    --  108.00  77.00  30.00   96
 11  \w    109.00 135.00   1.00   14.71    --  108.00  50.00  90.00   26
 12  \w     37.00 138.00   1.00   14.71    --  108.00 -77.00-180.00  101
 13  \w     88.00 175.00   1.00   14.71    --  108.00  63.00 -60.00   87
 14  \w    121.00 152.00   1.00   14.71    --  108.00 111.00 -90.00   31
 15  \w     69.00 104.00   1.00   14.71    --  108.00 -63.00 -60.00   35
 16  \w     59.00 143.00   1.00   14.71    --  108.00 178.00-150.00   84
;
_diffrn_measurement_device 'four-circle diffractometer'
_diffrn_measurement_device_type 'SuperNova, Dual, Cu at home/near, Eos'
_diffrn_measurement_method '\w scans'
_diffrn_orient_matrix_type 'CrysAlisPro convention (1999,Acta A55,543-557)'
_diffrn_orient_matrix_UB_11 -0.0392915000
_diffrn_orient_matrix_UB_12 -0.0500107000
_diffrn_orient_matrix_UB_13 -0.0220956000
_diffrn_orient_matrix_UB_21 0.0227826000
_diffrn_orient_matrix_UB_22 -0.0983357000
_diffrn_orient_matrix_UB_23 -0.0113657000
_diffrn_orient_matrix_UB_31 -0.0078752000
_diffrn_orient_matrix_UB_32 -0.0347948000
_diffrn_orient_matrix_UB_33 0.0638880000
_diffrn_radiation_monochromator mirror
_diffrn_radiation_probe x-ray
_diffrn_radiation_type 'Cu K\a'
_diffrn_radiation_wavelength 1.54184
_diffrn_reflns_av_R_equivalents 0.0274
_diffrn_reflns_av_unetI/netI 0.0337
_diffrn_reflns_limit_h_max 40
_diffrn_reflns_limit_h_min -40
_diffrn_reflns_limit_k_max 16
_diffrn_reflns_limit_k_min -13
_diffrn_reflns_limit_l_max 26
_diffrn_reflns_limit_l_min -18
_diffrn_reflns_number 18435
_diffrn_reflns_theta_full 73.4972
_diffrn_reflns_theta_max 73.50
_diffrn_reflns_theta_min 2.64
_diffrn_source 'micro-focus sealed X-ray tube'
_diffrn_source_type 'SuperNova (Cu) X-ray Source'
_exptl_absorpt_coefficient_mu 4.387
_exptl_absorpt_correction_T_max 1.00000
_exptl_absorpt_correction_T_min 0.62734
_exptl_absorpt_correction_type multi-scan
_exptl_absorpt_process_details
;
CrysAlisPro 1.171.39.46e (Rigaku Oxford Diffraction, 2018)
Empirical absorption correction using spherical harmonics,
 implemented in SCALE3 ABSPACK scaling algorithm.
;
_exptl_crystal_colour 'clear whiteish colourless'
_exptl_crystal_colour_lustre clear
_exptl_crystal_colour_modifier whiteish
_exptl_crystal_colour_primary colourless
_exptl_crystal_density_diffrn 1.5386
_exptl_crystal_description plate
_exptl_crystal_F_000 4593.3362
_exptl_crystal_size_max 0.15
_exptl_crystal_size_mid 0.13
_exptl_crystal_size_min 0.12
_refine_diff_density_max 1.6140
_refine_diff_density_min -0.5930
_refine_diff_density_rms 0.0867
_refine_ls_d_res_high 0.8040
_refine_ls_d_res_low 16.7117
_refine_ls_goodness_of_fit_ref 1.0112
_refine_ls_hydrogen_treatment constr
_refine_ls_matrix_type full
_refine_ls_number_constraints 84
_refine_ls_number_parameters 567
_refine_ls_number_reflns 9293
_refine_ls_number_restraints 0
_refine_ls_restrained_S_all 1.0112
_refine_ls_R_factor_all 0.0539
_refine_ls_R_factor_gt 0.0409
_refine_ls_shift/su_max 0.0000
_refine_ls_shift/su_mean 0.0000
_refine_ls_structure_factor_coef Fsqd
_refine_ls_weighting_details 'w=1/[\s^2^(Fo^2^)+(0.0833P)^2^+10.7535P] where P=(Fo^2^+2Fc^2^)/3'
_refine_ls_weighting_scheme calc
_refine_ls_wR_factor_gt 0.1216
_refine_ls_wR_factor_ref 0.1413
_reflns_Friedel_coverage 0.0
_reflns_limit_h_max 40
_reflns_limit_h_min -40
_reflns_limit_k_max 16
_reflns_limit_k_min 0
_reflns_limit_l_max 26
_reflns_limit_l_min 0
_reflns_number_gt 7261
_reflns_number_total 9293
_reflns_threshold_expression I>=2u(I)
_cod_data_source_file d1nj00397f2.cif
_cod_data_source_block 1
_cod_depositor_comments 'Adding full bibliography for 7060433--7060435.cif.'
_cod_database_code 7060435
_chemical_oxdiff_formula 'C44H52CuN8Se4B F4'
_reflns_odcompleteness_completeness 99.56
_reflns_odcompleteness_iscentric 1
_reflns_odcompleteness_theta 66.97
_olex2_refinement_description
;
1. Fixed Uiso
 At 1.2 times of:
  All C(H) groups, All C(H,H) groups
 At 1.5 times of:
  All C(H,H,H) groups
2.a Ternary CH refined with riding coordinates:
 C42(H42), C31(H31), C22(H22), C11(H11)
2.b Secondary CH2 refined with riding coordinates:
 C35(H35a,H35b), C34(H34a,H34b), C14(H14a,H14b), C15(H15a,H15b)
2.c Aromatic/amide H refined with riding coordinates:
 C37(H37), C40(H40), C38(H38), C17(H17), C18(H18), C6(H6), C7(H7), C20(H20),
 C19(H19), C26(H26), C29(H29), C39(H39), C9(H9), C8(H8), C27(H27), C28(H28)
2.d Idealised Me refined as rotating group:
 C32(H32a,H32b,H32c), C33(H33a,H33b,H33c), C23(H23a,H23b,H23c), C24(H24a,H24b,
 H24c), C12(H12a,H12b,H12c), C44(H44a,H44b,H44c), C13(H13a,H13b,H13c), C43(H43a,
 H43b,H43c)
;
_olex2_submission_special_instructions 'No special instructions were received'
_oxdiff_exptl_absorpt_empirical_details
;
Empirical correction (ABSPACK) includes:
- Absorption correction using spherical harmonics
- Frame scaling
;
_oxdiff_exptl_absorpt_empirical_full_max 3.670
_oxdiff_exptl_absorpt_empirical_full_min 0.625

loop_
_space_group_symop_id
_space_group_symop_operation_xyz
1 x,y,z
2 -x,y,-z+1/2
3 -x,-y,-z
4 x,-y,z-1/2
5 x+1/2,y+1/2,z
6 -x+1/2,y+1/2,-z+1/2
7 -x+1/2,-y+1/2,-z
8 x+1/2,-y+1/2,z-1/2

loop_
_atom_site_label
_atom_site_type_symbol
_atom_site_fract_x
_atom_site_fract_y
_atom_site_fract_z
_atom_site_U_iso_or_equiv
_atom_site_adp_type
_atom_site_occupancy
_atom_site_refinement_flags_posn
Se4 Se 0.663030(14) 0.31232(3) 0.722301(19) 0.05962(14) Uani 1.000000 .
N7 N 0.65858(9) 0.1331(2) 0.79536(13) 0.0497(7) Uani 1.000000 .
N8 N 0.68099(11) 0.2659(3) 0.84340(15) 0.0611(8) Uani 1.000000 .
C36 C 0.66562(11) 0.1040(3) 0.85418(17) 0.0535(9) Uani 1.000000 .
C37 C 0.65995(12) 0.0117(3) 0.88107(19) 0.0613(10) Uani 1.000000 .
H37 H 0.65015(12) -0.0438(3) 0.86006(19) 0.0736(12) Uiso 1.000000 R
C4 C 0.66766(11) 0.2318(3) 0.78919(16) 0.0508(8) Uani 1.000000 .
C35 C 0.64540(11) 0.0642(3) 0.74828(17) 0.0535(9) Uani 1.000000 .
H35a H 0.62529(11) 0.0193(3) 0.76346(17) 0.0642(10) Uiso 1.000000 R
H35b H 0.63313(11) 0.1023(3) 0.71574(17) 0.0642(10) Uiso 1.000000 R
C40 C 0.68910(16) 0.1817(4) 0.9454(2) 0.0811(14) Uani 1.000000 .
H40 H 0.69851(16) 0.2373(4) 0.9667(2) 0.0974(17) Uiso 1.000000 R
C38 C 0.66989(14) 0.0075(4) 0.9415(2) 0.0741(13) Uani 1.000000 .
H38 H 0.66709(14) -0.0530(4) 0.9616(2) 0.0889(16) Uiso 1.000000 R
C42 C 0.69298(17) 0.3709(4) 0.8558(2) 0.0784(14) Uani 1.000000 .
H42 H 0.69247(17) 0.4056(4) 0.8173(2) 0.0941(16) Uiso 1.000000 R
C34 C 0.67958(13) 0.0025(3) 0.72506(19) 0.0612(10) Uani 1.000000 .
H34a H 0.69042(13) -0.0398(3) 0.75679(19) 0.0734(12) Uiso 1.000000 R
H34b H 0.66950(13) -0.0408(3) 0.69330(19) 0.0734(12) Uiso 1.000000 R
Cu1 Cu 0.631864(17) 0.24343(5) 0.63071(3) 0.06289(18) Uani 1.000000 .
Se2 Se 0.563429(12) 0.20432(4) 0.657331(18) 0.06018(14) Uani 1.000000 .
Se3 Se 0.669662(15) 0.09883(4) 0.59217(2) 0.06633(15) Uani 1.000000 .
N5 N 0.74472(10) 0.1647(3) 0.64468(15) 0.0574(8) Uani 1.000000 .
N6 N 0.71137(9) 0.0656(2) 0.70276(14) 0.0529(7) Uani 1.000000 .
C3 C 0.71075(12) 0.1106(3) 0.64871(17) 0.0541(9) Uani 1.000000 .
N2 N 0.56193(10) 0.4746(3) 0.61004(14) 0.0571(8) Uani 1.000000 .
N1 N 0.55540(9) 0.3731(2) 0.53354(13) 0.0488(7) Uani 1.000000 .
C5 C 0.52097(12) 0.4658(3) 0.59677(17) 0.0542(9) Uani 1.000000 .
C2 C 0.52800(10) 0.1678(3) 0.59630(16) 0.0472(8) Uani 1.000000 .
C14 C 0.56542(11) 0.3050(3) 0.48573(16) 0.0501(8) Uani 1.000000 .
H14a H 0.54451(11) 0.3074(3) 0.45479(16) 0.0602(10) Uiso 1.000000 R
H14b H 0.59019(11) 0.3266(3) 0.46852(16) 0.0602(10) Uiso 1.000000 R
N3 N 0.53434(9) 0.1629(2) 0.53714(12) 0.0452(6) Uani 1.000000 .
C16 C 0.49931(11) 0.1341(3) 0.50684(16) 0.0483(8) Uani 1.000000 .
C21 C 0.47078(11) 0.1197(3) 0.54918(17) 0.0510(8) Uani 1.000000 .
N4 N 0.48914(9) 0.1408(2) 0.60424(13) 0.0514(7) Uani 1.000000 .
C31 C 0.75369(14) 0.2283(4) 0.5928(2) 0.0693(12) Uani 1.000000 .
H31 H 0.73170(14) 0.2184(4) 0.5635(2) 0.0831(14) Uiso 1.000000 R
C1 C 0.58214(11) 0.4184(3) 0.57174(16) 0.0512(8) Uani 1.000000 .
C15 C 0.57011(11) 0.1971(3) 0.50795(16) 0.0487(8) Uani 1.000000 .
H15a H 0.57530(11) 0.1534(3) 0.47461(16) 0.0584(10) Uiso 1.000000 R
H15b H 0.59287(11) 0.1932(3) 0.53575(16) 0.0584(10) Uiso 1.000000 R
C22 C 0.47016(12) 0.1422(3) 0.66316(17) 0.0589(10) Uani 1.000000 .
H22 H 0.49087(12) 0.1636(3) 0.69233(17) 0.0707(12) Uiso 1.000000 R
C17 C 0.49114(13) 0.1209(3) 0.44643(17) 0.0570(9) Uani 1.000000 .
H17 H 0.51064(13) 0.1309(3) 0.41850(17) 0.0684(11) Uiso 1.000000 R
C18 C 0.45266(14) 0.0924(3) 0.4297(2) 0.0681(11) Uani 1.000000 .
H18 H 0.44579(14) 0.0830(3) 0.3897(2) 0.0818(14) Uiso 1.000000 R
C41 C 0.67967(13) 0.1870(4) 0.88441(18) 0.0616(10) Uani 1.000000 .
C10 C 0.51694(11) 0.4013(3) 0.54859(16) 0.0477(8) Uani 1.000000 .
C6 C 0.48742(14) 0.5096(3) 0.6216(2) 0.0649(11) Uani 1.000000 .
H6 H 0.48980(14) 0.5533(3) 0.6538(2) 0.0779(13) Uiso 1.000000 R
C7 C 0.45083(14) 0.4854(3) 0.5962(2) 0.0692(12) Uani 1.000000 .
H7 H 0.42794(14) 0.5132(3) 0.6118(2) 0.0831(14) Uiso 1.000000 R
C32 C 0.79166(17) 0.1932(5) 0.5636(2) 0.0958(19) Uani 1.000000 .
H32a H 0.8138(3) 0.198(3) 0.5917(7) 0.144(3) Uiso 1.000000 GR
H32b H 0.7885(5) 0.1248(12) 0.5509(19) 0.144(3) Uiso 1.000000 GR
H32c H 0.7966(8) 0.235(2) 0.5298(13) 0.144(3) Uiso 1.000000 GR
C20 C 0.43195(13) 0.0910(3) 0.5327(2) 0.0642(11) Uani 1.000000 .
H20 H 0.41242(13) 0.0815(3) 0.5606(2) 0.0770(13) Uiso 1.000000 R
C19 C 0.42404(14) 0.0774(4) 0.4727(2) 0.0730(12) Uani 1.000000 .
H19 H 0.39847(14) 0.0573(4) 0.4602(2) 0.0875(15) Uiso 1.000000 R
C30 C 0.76721(12) 0.1557(4) 0.69777(19) 0.0639(11) Uani 1.000000 .
C25 C 0.74570(12) 0.0931(3) 0.73440(19) 0.0622(11) Uani 1.000000 .
C26 C 0.75992(15) 0.0675(5) 0.7910(2) 0.0815(14) Uani 1.000000 .
H26 H 0.74569(15) 0.0252(5) 0.8155(2) 0.0978(17) Uiso 1.000000 R
C29 C 0.80375(14) 0.1961(5) 0.7164(3) 0.0916(17) Uani 1.000000 .
H29 H 0.81814(14) 0.2380(5) 0.6919(3) 0.110(2) Uiso 1.000000 R
C39 C 0.68368(16) 0.0898(5) 0.9723(2) 0.0841(15) Uani 1.000000 .
H39 H 0.68962(16) 0.0836(5) 1.0129(2) 0.1009(19) Uiso 1.000000 R
C33 C 0.75327(18) 0.3371(4) 0.6097(3) 0.0940(17) Uani 1.000000 .
H33a H 0.7291(7) 0.3519(9) 0.6298(19) 0.141(3) Uiso 1.000000 GR
H33b H 0.7759(8) 0.3515(9) 0.6356(16) 0.141(3) Uiso 1.000000 GR
H33c H 0.7545(14) 0.3776(4) 0.5745(3) 0.141(3) Uiso 1.000000 GR
Se1 Se 0.637296(13) 0.39915(4) 0.57000(2) 0.06172(14) Uani 1.000000 .
C9 C 0.47986(12) 0.3771(3) 0.52272(19) 0.0573(9) Uani 1.000000 .
H9 H 0.47740(12) 0.3341(3) 0.49021(19) 0.0687(11) Uiso 1.000000 R
C8 C 0.44680(13) 0.4204(3) 0.5478(2) 0.0660(11) Uani 1.000000 .
H8 H 0.42139(13) 0.4057(3) 0.5320(2) 0.0792(13) Uiso 1.000000 R
C23 C 0.43762(16) 0.2194(4) 0.6644(2) 0.0816(14) Uani 1.000000 .
H23a H 0.4476(4) 0.2824(9) 0.6504(17) 0.122(2) Uiso 1.000000 GR
H23b H 0.4155(5) 0.1981(15) 0.6391(14) 0.122(2) Uiso 1.000000 GR
H23c H 0.4289(9) 0.227(2) 0.7044(4) 0.122(2) Uiso 1.000000 GR
C11 C 0.58073(16) 0.5358(4) 0.6591(2) 0.0728(12) Uani 1.000000 .
H11 H 0.60965(16) 0.5240(4) 0.6588(2) 0.0873(14) Uiso 1.000000 R
C24 C 0.45778(16) 0.0386(4) 0.6807(2) 0.0801(14) Uani 1.000000 .
H24a H 0.4366(8) 0.0156(12) 0.6542(11) 0.120(2) Uiso 1.000000 GR
H24b H 0.4802(3) -0.0061(7) 0.6786(17) 0.120(2) Uiso 1.000000 GR
H24c H 0.4485(11) 0.0396(7) 0.7207(6) 0.120(2) Uiso 1.000000 GR
C12 C 0.5663(2) 0.5004(5) 0.7190(2) 0.0945(17) Uani 1.000000 .
H12a H 0.5385(4) 0.516(3) 0.7222(9) 0.142(3) Uiso 1.000000 GR
H12b H 0.5699(13) 0.4291(7) 0.7223(9) 0.142(3) Uiso 1.000000 GR
H12c H 0.5815(10) 0.533(3) 0.7504(2) 0.142(3) Uiso 1.000000 GR
C27 C 0.79648(17) 0.1083(6) 0.8091(3) 0.109(2) Uani 1.000000 .
H27 H 0.80700(17) 0.0928(6) 0.8468(3) 0.131(3) Uiso 1.000000 R
C44 C 0.7354(2) 0.3746(6) 0.8792(3) 0.120(2) Uani 1.000000 .
H44a H 0.7370(4) 0.346(4) 0.9183(11) 0.180(4) Uiso 1.000000 GR
H44b H 0.7521(3) 0.337(4) 0.8532(14) 0.180(4) Uiso 1.000000 GR
H44c H 0.7442(6) 0.4431(6) 0.881(2) 0.180(4) Uiso 1.000000 GR
C28 C 0.81778(16) 0.1711(7) 0.7729(3) 0.114(2) Uani 1.000000 .
H28 H 0.84210(16) 0.1972(7) 0.7870(3) 0.137(3) Uiso 1.000000 R
B1 B 0.59324(19) 0.2296(5) 0.3315(3) 0.0775(16) Uani 1.000000 .
C13 C 0.5739(2) 0.6457(4) 0.6465(3) 0.1026(19) Uani 1.000000 .
H13a H 0.5819(14) 0.6609(9) 0.6069(9) 0.154(3) Uiso 1.000000 GR
H13b H 0.5460(3) 0.6610(9) 0.650(2) 0.154(3) Uiso 1.000000 GR
H13c H 0.5893(12) 0.6852(4) 0.6746(14) 0.154(3) Uiso 1.000000 GR
F4 F 0.55713(16) 0.2138(6) 0.3449(3) 0.222(3) Uani 1.000000 .
F2 F 0.6104(3) 0.1926(5) 0.3811(2) 0.236(4) Uani 1.000000 .
C43 C 0.6631(3) 0.4224(6) 0.8928(4) 0.143(3) Uani 1.000000 .
H43a H 0.6381(7) 0.428(5) 0.8707(12) 0.214(5) Uiso 1.000000 GR
H43b H 0.6594(16) 0.384(3) 0.9285(15) 0.214(5) Uiso 1.000000 GR
H43c H 0.6726(10) 0.488(2) 0.903(3) 0.214(5) Uiso 1.000000 GR
F3 F 0.60898(15) 0.1771(3) 0.28750(18) 0.1427(17) Uani 1.000000 .
F1 F 0.60299(17) 0.3240(3) 0.3310(3) 0.172(2) Uani 1.000000 .

loop_
_atom_site_aniso_label
_atom_site_aniso_U_11
_atom_site_aniso_U_22
_atom_site_aniso_U_33
_atom_site_aniso_U_12
_atom_site_aniso_U_13
_atom_site_aniso_U_23
Se4 0.0728(3) 0.0543(3) 0.0516(2) -0.0032(2) 0.0001(2) 0.00613(18)
N7 0.0471(16) 0.0526(17) 0.0497(16) 0.0009(13) 0.0081(13) 0.0041(14)
N8 0.069(2) 0.063(2) 0.0510(18) -0.0133(17) 0.0025(15) 0.0027(15)
C36 0.047(2) 0.063(2) 0.051(2) 0.0022(17) 0.0129(16) 0.0075(17)
C37 0.055(2) 0.066(3) 0.064(2) 0.0042(19) 0.0171(18) 0.013(2)
C4 0.0456(19) 0.058(2) 0.049(2) 0.0005(16) 0.0033(15) 0.0072(17)
C35 0.048(2) 0.057(2) 0.056(2) -0.0053(17) 0.0063(16) -0.0012(18)
C40 0.087(3) 0.104(4) 0.051(2) -0.021(3) -0.002(2) 0.007(2)
C38 0.069(3) 0.085(3) 0.069(3) 0.008(2) 0.016(2) 0.026(3)
C42 0.100(4) 0.069(3) 0.066(3) -0.026(3) -0.001(3) -0.002(2)
C34 0.068(2) 0.049(2) 0.067(3) 0.0002(19) 0.016(2) 0.0016(19)
Cu1 0.0532(3) 0.0714(4) 0.0638(4) 0.0012(3) -0.0015(3) 0.0059(3)
Se2 0.0500(2) 0.0845(3) 0.0461(2) -0.0077(2) 0.00317(17) 0.0071(2)
Se3 0.0687(3) 0.0741(3) 0.0559(3) 0.0056(2) -0.0027(2) -0.0156(2)
N5 0.0502(17) 0.065(2) 0.0569(19) 0.0055(15) 0.0076(14) 0.0074(16)
N6 0.0492(17) 0.0558(18) 0.0542(18) 0.0055(14) 0.0082(13) 0.0047(14)
C3 0.054(2) 0.053(2) 0.055(2) 0.0110(17) 0.0097(17) -0.0004(17)
N2 0.066(2) 0.0536(18) 0.0515(17) -0.0010(16) 0.0026(15) -0.0018(14)
N1 0.0523(17) 0.0480(16) 0.0466(16) 0.0001(13) 0.0071(13) 0.0044(13)
C5 0.061(2) 0.052(2) 0.050(2) 0.0037(18) 0.0085(17) 0.0051(17)
C2 0.0444(18) 0.0475(19) 0.0504(19) 0.0024(15) 0.0098(15) 0.0075(15)
C14 0.053(2) 0.052(2) 0.0452(19) -0.0021(16) 0.0089(15) 0.0024(16)
N3 0.0457(15) 0.0467(16) 0.0435(15) -0.0029(12) 0.0084(12) 0.0017(12)
C16 0.0506(19) 0.0428(18) 0.052(2) -0.0004(15) 0.0048(15) 0.0011(15)
C21 0.048(2) 0.050(2) 0.055(2) -0.0059(16) 0.0025(16) -0.0003(16)
N4 0.0465(16) 0.0594(18) 0.0489(17) -0.0056(14) 0.0110(13) 0.0032(14)
C31 0.071(3) 0.074(3) 0.063(3) 0.001(2) 0.011(2) 0.017(2)
C1 0.054(2) 0.052(2) 0.049(2) -0.0056(16) 0.0052(16) 0.0081(16)
C15 0.0454(18) 0.054(2) 0.0472(19) 0.0005(15) 0.0117(15) 0.0034(16)
C22 0.052(2) 0.075(3) 0.051(2) -0.0066(19) 0.0137(16) 0.0073(19)
C17 0.063(2) 0.056(2) 0.052(2) -0.0030(18) 0.0018(17) -0.0040(17)
C18 0.073(3) 0.070(3) 0.061(3) -0.005(2) -0.010(2) -0.007(2)
C41 0.059(2) 0.076(3) 0.050(2) -0.005(2) 0.0066(17) 0.012(2)
C10 0.0479(19) 0.0468(19) 0.0485(19) 0.0036(15) 0.0047(15) 0.0088(15)
C6 0.071(3) 0.060(2) 0.064(2) 0.009(2) 0.017(2) 0.003(2)
C7 0.064(3) 0.063(3) 0.082(3) 0.011(2) 0.025(2) 0.016(2)
C32 0.102(4) 0.117(5) 0.071(3) 0.016(3) 0.037(3) 0.023(3)
C20 0.054(2) 0.073(3) 0.066(3) -0.012(2) 0.0067(19) -0.004(2)
C19 0.058(3) 0.082(3) 0.078(3) -0.014(2) -0.010(2) -0.007(2)
C30 0.047(2) 0.079(3) 0.065(2) 0.006(2) 0.0058(18) 0.005(2)
C25 0.052(2) 0.075(3) 0.061(2) 0.015(2) 0.0081(18) 0.011(2)
C26 0.067(3) 0.110(4) 0.068(3) 0.016(3) 0.005(2) 0.024(3)
C29 0.052(3) 0.135(5) 0.089(4) -0.008(3) 0.002(2) 0.013(3)
C39 0.080(3) 0.118(5) 0.054(3) -0.007(3) 0.000(2) 0.025(3)
C33 0.089(4) 0.075(3) 0.121(5) -0.006(3) 0.027(3) 0.020(3)
Se1 0.0512(2) 0.0672(3) 0.0669(3) -0.00564(19) 0.00476(19) 0.0104(2)
C9 0.061(2) 0.050(2) 0.061(2) 0.0006(18) 0.0046(18) 0.0110(18)
C8 0.057(2) 0.061(2) 0.080(3) 0.0048(19) 0.009(2) 0.018(2)
C23 0.086(3) 0.085(3) 0.076(3) 0.008(3) 0.033(3) 0.002(3)
C11 0.076(3) 0.073(3) 0.068(3) -0.001(2) -0.012(2) -0.014(2)
C24 0.092(3) 0.079(3) 0.071(3) -0.009(3) 0.027(3) 0.017(2)
C12 0.119(5) 0.105(4) 0.059(3) 0.016(4) -0.002(3) -0.012(3)
C27 0.067(3) 0.179(7) 0.082(4) 0.016(4) -0.019(3) 0.027(4)
C44 0.104(5) 0.130(6) 0.124(5) -0.056(4) -0.014(4) 0.014(4)
C28 0.051(3) 0.189(7) 0.100(4) -0.005(4) -0.017(3) 0.026(5)
B1 0.084(4) 0.076(4) 0.075(4) -0.003(3) 0.031(3) 0.017(3)
C13 0.134(5) 0.066(3) 0.107(4) -0.011(3) -0.017(4) -0.019(3)
F4 0.131(4) 0.280(8) 0.261(7) -0.088(5) 0.092(5) -0.108(6)
F2 0.363(10) 0.246(7) 0.100(3) 0.186(7) 0.047(4) 0.026(4)
C43 0.152(7) 0.097(5) 0.181(8) -0.008(5) 0.036(6) -0.050(5)
F3 0.196(4) 0.134(3) 0.103(3) -0.029(3) 0.073(3) -0.026(2)
F1 0.197(5) 0.087(3) 0.238(6) 0.001(3) 0.106(4) 0.008(3)

loop_
_atom_type_symbol
_atom_type_scat_dispersion_real
_atom_type_scat_dispersion_imag
_atom_type_scat_Cromer_Mann_a1
_atom_type_scat_Cromer_Mann_a2
_atom_type_scat_Cromer_Mann_a3
_atom_type_scat_Cromer_Mann_a4
_atom_type_scat_Cromer_Mann_b1
_atom_type_scat_Cromer_Mann_b2
_atom_type_scat_Cromer_Mann_b3
_atom_type_scat_Cromer_Mann_b4
_atom_type_scat_Cromer_Mann_c
_atom_type_scat_source
_atom_type_scat_dispersion_source
C 0.01920 0.00962 2.31000 1.02000 1.58860 0.86500 20.84390 10.20750 0.56870 51.65120 0.215599998832 'International Tables Volume C Table 6.1.1.4 (pp. 500-502)' 'Henke, Gullikson and Davis, At. Data and Nucl. Data Tables, 1993, 54, 2'
B 0.00963 0.00408 2.05450 1.33260 1.09790 0.70680 23.21850 1.02100 60.34980 0.14030 -0.193200007081 'International Tables Volume C Table 6.1.1.4 (pp. 500-502)' 'Henke, Gullikson and Davis, At. Data and Nucl. Data Tables, 1993, 54, 2'
F 0.07537 0.05506 3.53920 2.64120 1.51700 1.02430 10.28250 4.29440 0.26150 26.14760 0.277599990368 'International Tables Volume C Table 6.1.1.4 (pp. 500-502)' 'Henke, Gullikson and Davis, At. Data and Nucl. Data Tables, 1993, 54, 2'
H 0.00000 0.00000 0.49300 0.32291 0.14019 0.04081 10.51090 26.12570 3.14236 57.79970 0.0030380000826 'International Tables Volume C Table 6.1.1.4 (pp. 500-502)' 'Henke, Gullikson and Davis, At. Data and Nucl. Data Tables, 1993, 54, 2'
N 0.03256 0.01839 12.21260 3.13220 2.01250 1.16630 0.00570 9.89330 28.99750 0.58260 -11.5290002823 'International Tables Volume C Table 6.1.1.4 (pp. 500-502)' 'Henke, Gullikson and Davis, At. Data and Nucl. Data Tables, 1993, 54, 2'
Cu -1.96878 0.60861 13.33800 7.16760 5.61580 1.67350 3.58280 0.24700 11.39660 64.81260 1.19099998474 'International Tables Volume C Table 6.1.1.4 (pp. 500-502)' 'Henke, Gullikson and Davis, At. Data and Nucl. Data Tables, 1993, 54, 2'
Se -0.79210 1.18296 17.00060 5.81960 3.97310 4.35430 2.40980 0.27260 15.23720 43.81630 2.84089994431 'International Tables Volume C Table 6.1.1.4 (pp. 500-502)' 'Henke, Gullikson and Davis, At. Data and Nucl. Data Tables, 1993, 54, 2'

loop_
_geom_angle_atom_site_label_1
_geom_angle_atom_site_label_2
_geom_angle_atom_site_label_3
_geom_angle
_geom_angle_site_symmetry_1
_geom_angle_site_symmetry_3
_geom_angle_publ_flag
Cu1 Se4 C4 119.17(13) . . ?
C4 N7 C36 109.6(3) . . ?
C35 N7 C36 123.5(3) . . ?
C35 N7 C4 126.8(3) . . ?
C42 N8 C4 124.2(4) . . ?
C41 N8 C4 108.8(3) . . ?
C41 N8 C42 126.9(4) . . ?
C37 C36 N7 129.9(4) . . ?
C41 C36 N7 106.9(3) . . ?
C41 C36 C37 123.3(4) . . ?
C38 C37 C36 115.5(4) . . ?
N7 C4 Se4 129.2(3) . . ?
N8 C4 Se4 123.4(3) . . ?
N8 C4 N7 107.4(3) . . ?
C34 C35 N7 112.2(3) . . ?
C39 C40 C41 116.5(5) . . ?
C39 C38 C37 121.9(5) . . ?
C44 C42 N8 110.2(5) . . ?
C43 C42 N8 110.9(5) . . ?
C43 C42 C44 115.7(6) . . ?
N6 C34 C35 112.0(3) . . ?
Se2 Cu1 Se4 104.42(3) . . ?
Se3 Cu1 Se4 112.15(3) . . ?
Se3 Cu1 Se2 114.45(3) . . ?
Se1 Cu1 Se4 96.42(3) . . ?
Se1 Cu1 Se2 113.46(3) . . ?
Se1 Cu1 Se3 114.06(3) . . ?
C2 Se2 Cu1 117.19(10) . . ?
C3 Se3 Cu1 94.02(11) . . ?
C31 N5 C3 123.5(4) . . ?
C30 N5 C3 109.1(3) . . ?
C30 N5 C31 127.3(4) . . ?
C3 N6 C34 125.1(3) . . ?
C25 N6 C34 125.4(3) . . ?
C25 N6 C3 109.4(3) . . ?
N5 C3 Se3 127.3(3) . . ?
N6 C3 Se3 124.7(3) . . ?
N6 C3 N5 108.0(3) . . ?
C1 N2 C5 109.1(3) . . ?
C11 N2 C5 126.1(3) . . ?
C11 N2 C1 124.8(4) . . ?
C1 N1 C14 125.5(3) . . ?
C10 N1 C14 125.8(3) . . ?
C10 N1 C1 108.7(3) . . ?
C10 C5 N2 106.7(3) . . ?
C6 C5 N2 132.4(4) . . ?
C6 C5 C10 120.9(4) . . ?
N3 C2 Se2 128.6(3) . . ?
N4 C2 Se2 124.1(3) . . ?
N4 C2 N3 107.3(3) . . ?
C15 C14 N1 111.6(3) . . ?
C16 N3 C2 109.7(3) . . ?
C15 N3 C2 125.8(3) . . ?
C15 N3 C16 123.9(3) . . ?
C21 C16 N3 106.9(3) . . ?
C17 C16 N3 130.5(3) . . ?
C17 C16 C21 122.6(4) . . ?
N4 C21 C16 106.9(3) . . ?
C20 C21 C16 120.9(4) . . ?
C20 C21 N4 132.2(4) . . ?
C21 N4 C2 109.3(3) . . ?
C22 N4 C2 123.3(3) . . ?
C22 N4 C21 127.3(3) . . ?
C32 C31 N5 111.0(4) . . ?
C33 C31 N5 110.5(4) . . ?
C33 C31 C32 114.9(5) . . ?
N1 C1 N2 108.6(3) . . ?
Se1 C1 N2 127.6(3) . . ?
Se1 C1 N1 123.8(3) . . ?
N3 C15 C14 111.4(3) . . ?
C23 C22 N4 110.9(3) . . ?
C24 C22 N4 110.7(4) . . ?
C24 C22 C23 114.8(4) . . ?
C18 C17 C16 116.9(4) . . ?
C19 C18 C17 120.4(4) . . ?
C36 C41 N8 107.3(3) . . ?
C40 C41 N8 132.3(5) . . ?
C40 C41 C36 120.5(4) . . ?
C5 C10 N1 106.9(3) . . ?
C9 C10 N1 130.9(4) . . ?
C9 C10 C5 122.2(4) . . ?
C7 C6 C5 116.9(4) . . ?
C8 C7 C6 122.2(4) . . ?
C19 C20 C21 116.3(4) . . ?
C20 C19 C18 123.0(4) . . ?
C25 C30 N5 106.5(4) . . ?
C29 C30 N5 132.1(4) . . ?
C29 C30 C25 121.5(4) . . ?
C30 C25 N6 107.0(4) . . ?
C26 C25 N6 131.5(4) . . ?
C26 C25 C30 121.5(4) . . ?
C27 C26 C25 116.5(5) . . ?
C28 C29 C30 117.0(5) . . ?
C38 C39 C40 122.4(5) . . ?
C1 Se1 Cu1 90.70(11) . . ?
C8 C9 C10 116.6(4) . . ?
C9 C8 C7 121.3(4) . . ?
C12 C11 N2 110.3(4) . . ?
C13 C11 N2 109.5(4) . . ?
C13 C11 C12 114.6(5) . . ?
C28 C27 C26 122.1(5) . . ?
C27 C28 C29 121.5(6) . . ?
F2 B1 F4 97.3(6) . . ?
F3 B1 F4 119.4(6) . . ?
F3 B1 F2 105.0(5) . . ?
F1 B1 F4 113.7(6) . . ?
F1 B1 F2 105.4(7) . . ?
F1 B1 F3 113.2(5) . . ?

loop_
_geom_bond_atom_site_label_1
_geom_bond_atom_site_label_2
_geom_bond_distance
_geom_bond_site_symmetry_2
_geom_bond_publ_flag
Se4 C4 1.849(4) . ?
Se4 Cu1 2.4543(8) . ?
N7 C36 1.391(5) . ?
N7 C4 1.358(5) . ?
N7 C35 1.458(5) . ?
N8 C4 1.362(5) . ?
N8 C42 1.478(6) . ?
N8 C41 1.400(5) . ?
C36 C37 1.385(6) . ?
C36 C41 1.373(6) . ?
C37 C38 1.390(6) . ?
C35 C34 1.514(5) . ?
C40 C41 1.399(6) . ?
C40 C39 1.380(8) . ?
C38 C39 1.369(8) . ?
C42 C44 1.497(8) . ?
C42 C43 1.489(9) . ?
C34 N6 1.457(5) . ?
Cu1 Se2 2.4413(7) . ?
Cu1 Se3 2.4761(8) . ?
Cu1 Se1 2.4927(8) . ?
Se2 C2 1.847(4) . ?
Se3 C3 1.847(4) . ?
N5 C3 1.351(5) . ?
N5 C31 1.480(5) . ?
N5 C30 1.394(5) . ?
N6 C3 1.354(5) . ?
N6 C25 1.379(5) . ?
N2 C5 1.397(5) . ?
N2 C1 1.341(5) . ?
N2 C11 1.492(5) . ?
N1 C14 1.454(5) . ?
N1 C1 1.360(5) . ?
N1 C10 1.393(4) . ?
C5 C10 1.386(5) . ?
C5 C6 1.398(5) . ?
C2 N3 1.356(4) . ?
C2 N4 1.366(4) . ?
C14 C15 1.527(5) . ?
N3 C16 1.389(5) . ?
N3 C15 1.457(4) . ?
C16 C21 1.384(5) . ?
C16 C17 1.388(5) . ?
C21 N4 1.392(5) . ?
C21 C20 1.392(5) . ?
N4 C22 1.488(4) . ?
C31 C32 1.522(6) . ?
C31 C33 1.498(7) . ?
C1 Se1 1.864(4) . ?
C22 C23 1.497(6) . ?
C22 C24 1.498(6) . ?
C17 C18 1.382(6) . ?
C18 C19 1.396(7) . ?
C10 C9 1.389(6) . ?
C6 C7 1.371(7) . ?
C7 C8 1.394(7) . ?
C20 C19 1.379(6) . ?
C30 C25 1.390(6) . ?
C30 C29 1.387(7) . ?
C25 C26 1.386(6) . ?
C26 C27 1.387(8) . ?
C29 C28 1.380(8) . ?
C9 C8 1.383(6) . ?
C11 C12 1.522(7) . ?
C11 C13 1.506(8) . ?
C27 C28 1.382(9) . ?
B1 F4 1.272(7) . ?
B1 F2 1.329(8) . ?
B1 F3 1.334(7) . ?
B1 F1 1.299(7) . ?
